data_1513122
loop_
_publ_author_name
'Kuwahara, Shunsuke'
'Nakamura, Masaya'
'Yamaguchi, Akira'
'Ikeda, Mari'
'Habata, Yoichi'

_publ_section_title
;
 Combination of a New Chiroptical Probe and Theoretical Calculations for
 Chirality Detection of Primary Amines
;
_journal_issue 22
_journal_name_full 'Organic Letters'
_journal_page_first 5738
_journal_paper_doi 10.1021/ol402767a
_journal_volume 15
_journal_year 2013
_chemical_absolute_configuration syn
_chemical_formula_sum 'C36 H39 N O2'
_chemical_formula_weight 517.68
_chemical_name_systematic
; 
 ? 
;
_space_group_IT_number 4
_symmetry_cell_setting monoclinic
_symmetry_space_group_name_Hall 'P 2yb'
_symmetry_space_group_name_H-M 'P 1 21 1'
_atom_sites_solution_hydrogens geom
_atom_sites_solution_primary direct
_atom_sites_solution_secondary difmap
_audit_creation_method SHELXL-97
_cell_angle_alpha 90.00
_cell_angle_beta 96.6290(10)
_cell_angle_gamma 90.00
_cell_formula_units_Z 2
_cell_length_a 5.8922(2)
_cell_length_b 22.0263(9)
_cell_length_c 11.1024(4)
_cell_measurement_reflns_used 4019
_cell_measurement_temperature 100
_cell_measurement_theta_max 30.35
_cell_measurement_theta_min 2.61
_cell_volume 1431.27(9)
_computing_cell_refinement 'Bruker SMART'
_computing_data_collection 'Bruker SMART'
_computing_data_reduction 'Bruker SAINT'
_computing_molecular_graphics 'Bruker SHELXTL'
_computing_publication_material 'Bruker SHELXTL'
_computing_structure_refinement 'SHELXL-97 (Sheldrick, 1997)'
_computing_structure_solution 'SHELXS-97 (Sheldrick, 1990)'
_diffrn_ambient_temperature 100
_diffrn_detector_area_resol_mean 8.333
_diffrn_measured_fraction_theta_full 0.999
_diffrn_measured_fraction_theta_max 0.999
_diffrn_measurement_device_type 'CCD area detector'
_diffrn_measurement_method 'phi and omega scans'
_diffrn_radiation_monochromator graphite
_diffrn_radiation_source 'fine-focus sealed tube'
_diffrn_radiation_type MoK\a
_diffrn_radiation_wavelength 0.71073
_diffrn_reflns_av_R_equivalents 0.0198
_diffrn_reflns_av_sigmaI/netI 0.0329
_diffrn_reflns_limit_h_max 8
_diffrn_reflns_limit_h_min -8
_diffrn_reflns_limit_k_max 31
_diffrn_reflns_limit_k_min -16
_diffrn_reflns_limit_l_max 15
_diffrn_reflns_limit_l_min -14
_diffrn_reflns_number 10826
_diffrn_reflns_theta_full 30.98
_diffrn_reflns_theta_max 30.98
_diffrn_reflns_theta_min 1.85
_exptl_absorpt_coefficient_mu 0.073
_exptl_absorpt_correction_T_max 0.9905
_exptl_absorpt_correction_T_min 0.9826
_exptl_absorpt_correction_type empirical
_exptl_absorpt_process_details 'SADABS; Sheldrick 1996'
_exptl_crystal_colour colourless
_exptl_crystal_density_diffrn 1.201
_exptl_crystal_density_method 'not measured'
_exptl_crystal_description block
_exptl_crystal_F_000 556
_exptl_crystal_size_max 0.24
_exptl_crystal_size_mid 0.17
_exptl_crystal_size_min 0.13
_refine_diff_density_max 0.292
_refine_diff_density_min -0.201
_refine_diff_density_rms 0.041
_refine_ls_abs_structure_details 'Flack H D (1983), Acta Cryst. A39, 876-881'
_refine_ls_abs_structure_Flack 1.3(11)
_refine_ls_extinction_method none
_refine_ls_goodness_of_fit_ref 1.034
_refine_ls_hydrogen_treatment refall
_refine_ls_matrix_type full
_refine_ls_number_parameters 508
_refine_ls_number_reflns 5823
_refine_ls_number_restraints 1
_refine_ls_restrained_S_all 1.033
_refine_ls_R_factor_all 0.0457
_refine_ls_R_factor_gt 0.0386
_refine_ls_shift/su_max 0.001
_refine_ls_shift/su_mean 0.000
_refine_ls_structure_factor_coef Fsqd
_refine_ls_weighting_details 'calc w=1/[\s^2^(Fo^2^)+(0.0563P)^2^+0.1305P] where P=(Fo^2^+2Fc^2^)/3'
_refine_ls_weighting_scheme calc
_refine_ls_wR_factor_gt 0.0934
_refine_ls_wR_factor_ref 0.0981
_reflns_number_gt 5209
_reflns_number_total 5823
_reflns_threshold_expression >2sigma(I)
_cod_data_source_file ol402767a_si_001.cif
_cod_data_source_block (S)-3a
_cod_depositor_comments
;
The following automatic conversions were performed:

'_symmetry_cell_setting' value 'Monoclinic' changed to 'monoclinic'
according to /home/saulius/struct/CIF-dictionaries/cif_core.dic
dictionary named 'cif_core.dic' version 2.4.2 from 2011-04-26.

Automatic conversion script
Id: cif_fix_values 1891 2012-01-12 08:04:46Z andrius 
;
_cod_original_sg_symbol_H-M P2(1)
_cod_database_code 1513122

loop_
_symmetry_equiv_pos_as_xyz
'x, y, z'
'-x, y+1/2, -z'

loop_
_atom_site_label
_atom_site_type_symbol
_atom_site_fract_x
_atom_site_fract_y
_atom_site_fract_z
_atom_site_U_iso_or_equiv
_atom_site_adp_type
_atom_site_occupancy
_atom_site_symmetry_multiplicity
_atom_site_calc_flag
O1 O 0.2575(2) 0.91533(6) 1.37483(11) 0.0277(3) Uani 1 1 d
O2 O 0.0965(2) 0.39309(7) 1.34500(12) 0.0303(3) Uani 1 1 d
C7 C 0.3952(3) 0.81985(8) 1.06617(14) 0.0183(3) Uani 1 1 d
C20 C 0.2646(3) 0.58863(8) 0.93295(14) 0.0178(3) Uani 1 1 d
C5 C 0.4462(3) 0.78124(8) 0.96269(14) 0.0178(3) Uani 1 1 d
C15 C 0.2910(3) 0.62528(8) 0.83316(14) 0.0176(3) Uani 1 1 d
N1 N 0.4556(2) 0.64856(8) 0.57180(11) 0.0204(3) Uani 1 1 d
C17 C 0.1047(3) 0.54784(9) 0.70410(15) 0.0222(3) Uani 1 1 d
C8 C 0.5517(3) 0.86212(8) 1.11872(16) 0.0225(3) Uani 1 1 d
C18 C 0.0771(3) 0.51214(9) 0.80428(15) 0.0222(3) Uani 1 1 d
C21 C 0.1385(3) 0.49363(8) 1.02950(15) 0.0191(3) Uani 1 1 d
C19 C 0.1596(3) 0.53178(8) 0.92114(15) 0.0187(3) Uani 1 1 d
C14 C 0.6290(3) 0.66234(9) 0.67524(14) 0.0212(3) Uani 1 1 d
C10 C 0.3120(3) 0.88616(8) 1.27326(14) 0.0211(3) Uani 1 1 d
C23 C -0.0770(3) 0.42400(8) 1.14306(16) 0.0225(3) Uani 1 1 d
C1 C 0.3985(2) 0.68592(8) 0.84931(14) 0.0175(3) Uani 1 1 d
C6 C 0.3463(3) 0.72444(8) 0.94259(14) 0.0175(3) Uani 1 1 d
C22 C -0.0557(3) 0.45829(8) 1.04018(15) 0.0213(3) Uani 1 1 d
C2 C 0.5591(3) 0.70539(8) 0.77179(14) 0.0198(3) Uani 1 1 d
C4 C 0.6041(3) 0.79989(9) 0.88431(17) 0.0241(4) Uani 1 1 d
C31 C 0.6594(3) 0.66991(8) 0.39084(14) 0.0180(3) Uani 1 1 d
C9 C 0.5130(3) 0.89533(8) 1.22129(16) 0.0242(3) Uani 1 1 d
C25 C 0.2938(3) 0.45899(9) 1.22957(16) 0.0237(3) Uani 1 1 d
C11 C 0.1504(3) 0.84518(8) 1.22052(15) 0.0210(3) Uani 1 1 d
C29 C 0.4607(3) 0.68735(9) 0.46288(15) 0.0225(3) Uani 1 1 d
C34 C 0.8392(3) 0.61738(10) 0.17350(16) 0.0277(4) Uani 1 1 d
C24 C 0.0974(3) 0.42451(8) 1.23875(16) 0.0222(3) Uani 1 1 d
C33 C 0.8587(3) 0.58341(9) 0.29336(18) 0.0274(4) Uani 1 1 d
C12 C 0.1906(3) 0.81298(8) 1.11831(15) 0.0191(3) Uani 1 1 d
C26 C 0.3135(3) 0.49261(8) 1.12600(16) 0.0212(3) Uani 1 1 d
C32 C 0.6695(3) 0.60152(8) 0.37026(16) 0.0237(3) Uani 1 1 d
C28 C 0.2251(3) 0.64441(9) 0.60748(14) 0.0222(3) Uani 1 1 d
C16 C 0.2104(3) 0.60425(8) 0.71640(14) 0.0193(3) Uani 1 1 d
C36 C 0.6393(3) 0.70338(9) 0.26828(16) 0.0240(4) Uani 1 1 d
C3 C 0.6577(3) 0.76228(9) 0.79177(16) 0.0250(4) Uani 1 1 d
C35 C 0.8298(3) 0.68546(9) 0.19311(16) 0.0257(4) Uani 1 1 d
C27 C -0.1019(4) 0.35787(11) 1.3599(2) 0.0334(4) Uani 1 1 d
C13 C 0.4175(4) 0.95911(11) 1.4288(2) 0.0364(5) Uani 1 1 d
C30 C 0.4569(5) 0.75578(10) 0.4889(2) 0.0373(5) Uani 1 1 d
H7 H 0.319(3) 0.6042(10) 1.0109(19) 0.020(5) Uiso 1 1 d
H1 H 0.235(3) 0.7089(10) 0.9956(18) 0.021(5) Uiso 1 1 d
H25 H 0.313(3) 0.6767(11) 0.4095(18) 0.024(5) Uiso 1 1 d
H27 H 0.639(3) 0.7479(11) 0.2795(18) 0.024(5) Uiso 1 1 d
H34 H 1.009(4) 0.5918(11) 0.3420(19) 0.029(6) Uiso 1 1 d
H35 H 0.690(3) 0.5779(11) 0.4475(19) 0.024(5) Uiso 1 1 d
H19 H 0.676(3) 0.6241(11) 0.7174(18) 0.024(5) Uiso 1 1 d
H4 H 0.009(4) 0.8400(10) 1.2546(18) 0.020(5) Uiso 1 1 d
H33 H 0.852(4) 0.5390(12) 0.2791(19) 0.033(6) Uiso 1 1 d
H26 H 0.807(4) 0.6836(11) 0.4408(19) 0.025(5) Uiso 1 1 d
H29 H 0.982(4) 0.6986(11) 0.2326(19) 0.028(5) Uiso 1 1 d
H31 H 0.700(4) 0.6051(12) 0.119(2) 0.034(6) Uiso 1 1 d
H28 H 0.492(4) 0.6924(11) 0.223(2) 0.029(5) Uiso 1 1 d
H21 H 0.127(3) 0.6290(11) 0.5365(18) 0.021(5) Uiso 1 1 d
H3 H 0.077(3) 0.7879(11) 1.0825(18) 0.021(5) Uiso 1 1 d
H11 H 0.412(4) 0.4577(12) 1.2921(19) 0.027(5) Uiso 1 1 d
H6 H 0.701(4) 0.8694(11) 1.0872(18) 0.025(5) Uiso 1 1 d
H2 H 0.669(3) 0.8385(11) 0.8942(18) 0.022(5) Uiso 1 1 d
H24 H 0.616(5) 0.7696(15) 0.518(2) 0.050(8) Uiso 1 1 d
H5 H 0.630(4) 0.9229(13) 1.257(2) 0.038(6) Uiso 1 1 d
H32 H 0.972(4) 0.6059(12) 0.129(2) 0.031(6) Uiso 1 1 d
H18 H -0.242(4) 0.3850(13) 1.353(2) 0.036(6) Uiso 1 1 d
H10 H 0.451(3) 0.5156(10) 1.1208(17) 0.021(5) Uiso 1 1 d
H14 H 0.440(4) 0.9899(15) 1.371(2) 0.042(7) Uiso 1 1 d
H36 H 0.514(4) 0.5890(11) 0.3283(19) 0.027(5) Uiso 1 1 d
H20 H 0.769(3) 0.6804(10) 0.6424(17) 0.020(5) Uiso 1 1 d
H12 H -0.219(4) 0.4021(11) 1.149(2) 0.028(5) Uiso 1 1 d
H9 H 0.048(3) 0.5342(10) 0.6254(16) 0.013(4) Uiso 1 1 d
H30 H 0.809(3) 0.7058(12) 0.115(2) 0.030(6) Uiso 1 1 d
H13 H -0.180(4) 0.4578(11) 0.9734(19) 0.025(5) Uiso 1 1 d
H17 H -0.136(4) 0.3275(14) 1.296(2) 0.042(7) Uiso 1 1 d
H23 H 0.359(5) 0.7647(15) 0.552(2) 0.055(8) Uiso 1 1 d
H22 H 0.164(4) 0.6863(12) 0.6245(19) 0.026(5) Uiso 1 1 d
H15 H 0.344(4) 0.9755(14) 1.499(2) 0.049(7) Uiso 1 1 d
H8 H 0.006(4) 0.4737(12) 0.7924(19) 0.028(6) Uiso 1 1 d
H16 H 0.558(4) 0.9399(13) 1.457(2) 0.040(7) Uiso 1 1 d
H39 H 0.774(4) 0.7769(13) 0.741(2) 0.040(6) Uiso 1 1 d
H37 H -0.073(4) 0.3410(12) 1.438(2) 0.034(6) Uiso 1 1 d
H38 H 0.410(4) 0.7803(15) 0.417(2) 0.050(7) Uiso 1 1 d

loop_
_atom_site_aniso_label
_atom_site_aniso_U_11
_atom_site_aniso_U_22
_atom_site_aniso_U_33
_atom_site_aniso_U_23
_atom_site_aniso_U_13
_atom_site_aniso_U_12
O1 0.0378(7) 0.0226(6) 0.0216(6) -0.0045(5) -0.0015(5) 0.0007(6)
O2 0.0349(7) 0.0266(7) 0.0300(6) 0.0064(6) 0.0060(5) -0.0073(6)
C7 0.0197(7) 0.0148(7) 0.0199(7) 0.0040(6) 0.0001(6) -0.0002(6)
C20 0.0178(7) 0.0195(8) 0.0164(7) -0.0037(6) 0.0028(5) -0.0012(6)
C5 0.0175(7) 0.0169(7) 0.0189(7) 0.0034(6) 0.0010(5) -0.0012(6)
C15 0.0155(6) 0.0190(7) 0.0186(7) -0.0018(6) 0.0039(5) 0.0022(6)
N1 0.0173(6) 0.0294(8) 0.0150(6) 0.0048(6) 0.0042(5) 0.0056(6)
C17 0.0194(7) 0.0284(9) 0.0185(7) -0.0081(7) 0.0014(6) 0.0011(7)
C8 0.0200(7) 0.0189(8) 0.0278(8) 0.0026(7) -0.0009(6) -0.0023(6)
C18 0.0198(7) 0.0218(8) 0.0254(8) -0.0071(7) 0.0036(6) -0.0034(6)
C21 0.0216(7) 0.0135(7) 0.0227(8) -0.0037(6) 0.0050(6) -0.0016(6)
C19 0.0164(7) 0.0186(8) 0.0218(7) -0.0034(6) 0.0044(6) -0.0004(6)
C14 0.0170(7) 0.0286(9) 0.0183(7) 0.0036(7) 0.0040(5) 0.0042(7)
C10 0.0288(8) 0.0147(7) 0.0185(7) 0.0020(6) -0.0033(6) 0.0025(6)
C23 0.0213(7) 0.0183(8) 0.0292(8) -0.0051(7) 0.0084(6) -0.0055(6)
C1 0.0159(6) 0.0204(8) 0.0165(7) 0.0029(6) 0.0027(5) 0.0005(6)
C6 0.0178(6) 0.0180(7) 0.0168(7) 0.0024(6) 0.0031(5) -0.0012(6)
C22 0.0210(7) 0.0190(8) 0.0241(8) -0.0060(7) 0.0038(6) -0.0033(6)
C2 0.0164(7) 0.0248(8) 0.0185(7) 0.0040(7) 0.0036(5) 0.0011(6)
C4 0.0249(8) 0.0216(8) 0.0262(8) 0.0070(7) 0.0053(6) -0.0051(7)
C31 0.0212(7) 0.0179(7) 0.0155(6) 0.0018(6) 0.0044(5) 0.0039(6)
C9 0.0243(8) 0.0183(8) 0.0284(8) 0.0007(7) -0.0046(6) -0.0034(7)
C25 0.0233(8) 0.0209(8) 0.0263(8) 0.0005(7) 0.0002(6) -0.0019(7)
C11 0.0209(7) 0.0193(8) 0.0226(8) 0.0034(7) 0.0014(6) 0.0005(6)
C29 0.0243(8) 0.0268(9) 0.0170(7) 0.0048(7) 0.0050(6) 0.0106(7)
C34 0.0276(8) 0.0359(11) 0.0210(8) -0.0064(8) 0.0090(7) -0.0035(8)
C24 0.0279(8) 0.0141(7) 0.0260(8) -0.0012(6) 0.0089(6) 0.0001(6)
C33 0.0331(9) 0.0221(9) 0.0283(9) -0.0047(8) 0.0090(7) 0.0032(7)
C12 0.0194(7) 0.0157(7) 0.0213(7) 0.0010(6) -0.0015(6) -0.0020(6)
C26 0.0192(7) 0.0170(8) 0.0277(8) -0.0006(7) 0.0032(6) -0.0035(6)
C32 0.0308(9) 0.0176(8) 0.0244(8) 0.0011(7) 0.0105(7) -0.0004(7)
C28 0.0178(7) 0.0327(10) 0.0163(7) 0.0015(7) 0.0033(5) 0.0050(7)
C16 0.0154(7) 0.0252(8) 0.0176(7) -0.0019(7) 0.0035(5) 0.0026(6)
C36 0.0282(8) 0.0244(9) 0.0199(7) 0.0071(7) 0.0051(6) 0.0036(7)
C3 0.0216(7) 0.0295(10) 0.0251(8) 0.0071(7) 0.0080(6) -0.0043(7)
C35 0.0245(8) 0.0329(10) 0.0206(8) 0.0055(7) 0.0064(6) -0.0044(7)
C27 0.0363(10) 0.0289(10) 0.0375(11) 0.0042(9) 0.0145(9) -0.0055(9)
C13 0.0434(11) 0.0305(11) 0.0326(10) -0.0119(9) -0.0073(9) 0.0020(9)
C30 0.0580(14) 0.0291(10) 0.0271(9) 0.0097(9) 0.0156(10) 0.0224(10)

loop_
_atom_type_symbol
_atom_type_description
_atom_type_scat_dispersion_real
_atom_type_scat_dispersion_imag
_atom_type_scat_source
C C 0.0033 0.0016 'International Tables Vol C Tables 4.2.6.8 and 6.1.1.4'
H H 0.0000 0.0000 'International Tables Vol C Tables 4.2.6.8 and 6.1.1.4'
N N 0.0061 0.0033 'International Tables Vol C Tables 4.2.6.8 and 6.1.1.4'
O O 0.0106 0.0060 'International Tables Vol C Tables 4.2.6.8 and 6.1.1.4'

loop_
_geom_angle_atom_site_label_1
_geom_angle_atom_site_label_2
_geom_angle_atom_site_label_3
_geom_angle
C10 O1 C13 117.11(16)
C24 O2 C27 117.32(16)
C8 C7 C12 117.29(15)
C8 C7 C5 121.57(14)
C12 C7 C5 121.08(15)
C15 C20 C19 122.25(15)
C15 C20 H7 117.3(13)
C19 C20 H7 120.5(13)
C6 C5 C4 117.50(15)
C6 C5 C7 121.27(13)
C4 C5 C7 121.19(15)
C20 C15 C16 119.02(15)
C20 C15 C1 120.77(14)
C16 C15 C1 120.20(15)
C28 N1 C14 112.53(11)
C28 N1 C29 111.34(13)
C14 N1 C29 115.98(14)
C18 C17 C16 121.39(15)
C18 C17 H9 120.0(12)
C16 C17 H9 118.6(12)
C7 C8 C9 122.07(16)
C7 C8 H6 122.0(13)
C9 C8 H6 115.9(13)
C17 C18 C19 120.50(16)
C17 C18 H8 119.1(13)
C19 C18 H8 120.4(13)
C26 C21 C22 117.62(15)
C26 C21 C19 120.43(14)
C22 C21 C19 121.94(15)
C20 C19 C18 117.82(15)
C20 C19 C21 120.61(14)
C18 C19 C21 121.57(15)
N1 C14 C2 117.12(13)
N1 C14 H19 108.9(13)
C2 C14 H19 106.3(12)
N1 C14 H20 108.5(11)
C2 C14 H20 107.7(12)
H19 C14 H20 108.0(17)
O1 C10 C9 124.48(16)
O1 C10 C11 115.92(15)
C9 C10 C11 119.60(16)
C22 C23 C24 119.71(15)
C22 C23 H12 119.0(13)
C24 C23 H12 121.2(13)
C6 C1 C2 119.02(15)
C6 C1 C15 120.58(13)
C2 C1 C15 120.39(14)
C5 C6 C1 122.62(14)
C5 C6 H1 120.9(13)
C1 C6 H1 116.5(13)
C23 C22 C21 121.68(16)
C23 C22 H13 119.0(13)
C21 C22 H13 119.3(13)
C3 C2 C1 118.20(15)
C3 C2 C14 122.15(13)
C1 C2 C14 119.54(15)
C3 C4 C5 120.55(17)
C3 C4 H2 120.4(12)
C5 C4 H2 119.0(12)
C32 C31 C36 109.91(14)
C32 C31 C29 111.64(14)
C36 C31 C29 110.73(13)
C32 C31 H26 109.1(14)
C36 C31 H26 108.2(12)
C29 C31 H26 107.1(11)
C10 C9 C8 119.34(16)
C10 C9 H5 121.7(14)
C8 C9 H5 118.9(14)
C26 C25 C24 120.06(17)
C26 C25 H11 120.9(14)
C24 C25 H11 119.0(14)
C12 C11 C10 120.34(15)
C12 C11 H4 120.1(13)
C10 C11 H4 119.6(13)
N1 C29 C30 114.21(15)
N1 C29 C31 111.56(13)
C30 C29 C31 111.74(16)
N1 C29 H25 104.1(12)
C30 C29 H25 107.8(13)
C31 C29 H25 106.8(11)
C35 C34 C33 111.18(15)
C35 C34 H31 108.3(16)
C33 C34 H31 111.9(14)
C35 C34 H32 111.3(15)
C33 C34 H32 108.9(14)
H31 C34 H32 105.2(18)
O2 C24 C23 125.35(15)
O2 C24 C25 115.06(16)
C23 C24 C25 119.59(16)
C34 C33 C32 111.92(16)
C34 C33 H34 110.8(13)
C32 C33 H34 107.9(12)
C34 C33 H33 110.4(13)
C32 C33 H33 109.1(12)
H34 C33 H33 106.6(19)
C11 C12 C7 121.31(16)
C11 C12 H3 118.6(12)
C7 C12 H3 120.0(12)
C25 C26 C21 121.33(15)
C25 C26 H10 118.9(12)
C21 C26 H10 119.8(12)
C31 C32 C33 112.56(14)
C31 C32 H35 112.8(13)
C33 C32 H35 108.5(12)
C31 C32 H36 106.8(13)
C33 C32 H36 110.4(12)
H35 C32 H36 105.6(18)
N1 C28 C16 113.29(13)
N1 C28 H21 106.5(11)
C16 C28 H21 110.9(13)
N1 C28 H22 110.7(12)
C16 C28 H22 109.2(12)
H21 C28 H22 105.9(18)
C17 C16 C15 119.01(15)
C17 C16 C28 120.81(15)
C15 C16 C28 120.06(16)
C35 C36 C31 111.91(14)
C35 C36 H27 109.8(12)
C31 C36 H27 111.4(12)
C35 C36 H28 108.3(12)
C31 C36 H28 108.1(13)
H27 C36 H28 107.1(19)
C4 C3 C2 122.11(14)
C4 C3 H39 117.3(16)
C2 C3 H39 120.5(16)
C34 C35 C36 112.07(15)
C34 C35 H29 107.8(14)
C36 C35 H29 111.5(12)
C34 C35 H30 109.5(15)
C36 C35 H30 110.0(13)
H29 C35 H30 105.9(18)
O2 C27 H18 110.0(15)
O2 C27 H17 112.9(15)
H18 C27 H17 105(2)
O2 C27 H37 104.8(15)
H18 C27 H37 111(2)
H17 C27 H37 114(2)
O1 C13 H14 109.4(16)
O1 C13 H15 104.2(17)
H14 C13 H15 112(2)
O1 C13 H16 110.2(17)
H14 C13 H16 111(2)
H15 C13 H16 110(2)
C29 C30 H24 108.9(19)
C29 C30 H23 111(2)
H24 C30 H23 109(2)
C29 C30 H38 113.3(18)
H24 C30 H38 105(2)
H23 C30 H38 110(2)

loop_
_geom_bond_atom_site_label_1
_geom_bond_atom_site_label_2
_geom_bond_distance
O1 C10 1.368(2)
O1 C13 1.431(3)
O2 C24 1.368(2)
O2 C27 1.429(2)
C7 C8 1.391(2)
C7 C12 1.405(2)
C7 C5 1.488(2)
C20 C15 1.394(2)
C20 C19 1.396(2)
C20 H7 0.95(2)
C5 C6 1.390(2)
C5 C4 1.406(2)
C15 C16 1.407(2)
C15 C1 1.480(2)
N1 C28 1.461(2)
N1 C14 1.478(2)
N1 C29 1.484(2)
C17 C18 1.387(3)
C17 C16 1.389(3)
C17 H9 0.946(19)
C8 C9 1.394(3)
C8 H6 1.00(2)
C18 C19 1.400(2)
C18 H8 0.94(3)
C21 C26 1.399(2)
C21 C22 1.400(2)
C21 C19 1.484(2)
C14 C2 1.523(2)
C14 H19 0.99(2)
C14 H20 1.02(2)
C10 C9 1.391(2)
C10 C11 1.391(2)
C23 C22 1.387(3)
C23 C24 1.390(3)
C23 H12 0.97(2)
C1 C6 1.400(2)
C1 C2 1.417(2)
C6 H1 0.992(19)
C22 H13 0.98(2)
C2 C3 1.388(3)
C4 C3 1.384(3)
C4 H2 0.93(2)
C31 C32 1.526(2)
C31 C36 1.540(2)
C31 C29 1.541(2)
C31 H26 1.02(2)
C9 H5 0.97(3)
C25 C26 1.384(2)
C25 C24 1.398(2)
C25 H11 0.92(2)
C11 C12 1.381(2)
C11 H4 0.96(2)
C29 C30 1.535(3)
C29 H25 1.02(2)
C34 C35 1.517(3)
C34 C33 1.519(3)
C34 H31 1.00(2)
C34 H32 1.01(2)
C33 C32 1.533(2)
C33 H34 1.00(2)
C33 H33 0.99(3)
C12 H3 0.92(2)
C26 H10 0.96(2)
C32 H35 1.00(2)
C32 H36 1.02(2)
C28 C16 1.509(2)
C28 H21 0.98(2)
C28 H22 1.02(2)
C36 C35 1.526(2)
C36 H27 0.99(2)
C36 H28 0.98(2)
C3 H39 0.99(2)
C35 H29 1.00(2)
C35 H30 0.97(2)
C27 H18 1.01(3)
C27 H17 0.98(3)
C27 H37 0.94(2)
C13 H14 0.96(3)
C13 H15 1.00(3)
C13 H16 0.95(3)
C30 H24 1.00(3)
C30 H23 0.98(3)
C30 H38 0.98(3)
